data_7702806
loop_
_publ_author_name
'Matsukawa, Shoji'
'Kuwata, Shigeki'
'Ishii, Youichi'
'Hidai, Masanobu'

_publ_section_title
;
 Coordination behaviour of (diaryl disulfide)-bridged dinuclear
 thiairidaindan cores: ligand substitution by isocyanides, CO, hydrazines
 and hydroxylamine, and related reactions
;
_journal_issue 13
_journal_name_full 'Journal of the Chemical Society, Dalton Transactions'
_journal_page_first 2737
_journal_paper_doi 10.1039/b201591a
_journal_year 2002
_chemical_formula_sum 'C73 H70 Cl2 F8 Ir2 N2 O2 P4 S2'
_chemical_formula_weight 1802.72
_space_group_IT_number 14
_space_group_name_Hall '-P 2yab'
_space_group_name_H-M_alt 'P 1 21/a 1'
_symmetry_cell_setting monoclinic
_symmetry_Int_Tables_number 14
_symmetry_space_group_name_H-M 'P 1 21/a 1'
_audit_creation_date 'Mon Jan 14 23:26:39 2002'
_audit_creation_method 'by teXsan'
_cell_angle_alpha 90
_cell_angle_beta 91.83(1)
_cell_angle_gamma 90
_cell_formula_units_Z 4
_cell_length_a 14.066(3)
_cell_length_b 31.694(4)
_cell_length_c 16.355(2)
_cell_measurement_reflns_used 25
_cell_measurement_temperature 294.2
_cell_measurement_theta_max 20.0
_cell_measurement_theta_min 19.9
_cell_volume 7287(2)
_computing_cell_refinement 'MSC/AFC Diffractometer Control'
_computing_data_collection 'MSC/AFC Diffractometer Control'
_computing_data_reduction 'teXsan Ver. 1.11'
_computing_publication_material 'teXsan Ver. 1.11'
_computing_structure_refinement 'teXsan Ver. 1.10'
_computing_structure_solution 'DIRDIF94 (PATTY)'
_diffrn_measured_fraction_theta_full 0.9947
_diffrn_measured_fraction_theta_max 0.9947
_diffrn_measurement_device_type 'Rigaku AFC7R'
_diffrn_measurement_method \w
_diffrn_radiation_type 'Mo K\a'
_diffrn_radiation_wavelength 0.7107
_diffrn_reflns_av_R_equivalents 0.028
_diffrn_reflns_limit_h_max 18
_diffrn_reflns_limit_h_min 0
_diffrn_reflns_limit_k_max 41
_diffrn_reflns_limit_k_min 0
_diffrn_reflns_limit_l_max 21
_diffrn_reflns_limit_l_min -21
_diffrn_reflns_number 17444
_diffrn_reflns_theta_full 27.56
_diffrn_reflns_theta_max 27.56
_diffrn_standards_decay_% 0.54
_diffrn_standards_interval_count 150
_diffrn_standards_number 3
_exptl_absorpt_coefficient_mu 3.943
_exptl_absorpt_correction_T_max 1.000
_exptl_absorpt_correction_T_min 0.806
_exptl_absorpt_correction_type psi-scan
_exptl_absorpt_process_details '(North, Phillips & Mathews, 1968)'
_exptl_crystal_colour colorless
_exptl_crystal_density_diffrn 1.643
_exptl_crystal_density_method 'not measured'
_exptl_crystal_description prismatic
_exptl_crystal_size_max 0.400
_exptl_crystal_size_mid 0.300
_exptl_crystal_size_min 0.300
_refine_diff_density_max 0.89
_refine_diff_density_min -0.85
_refine_ls_extinction_method none
_refine_ls_goodness_of_fit_ref 1.385
_refine_ls_hydrogen_treatment noref
_refine_ls_number_parameters 851
_refine_ls_number_reflns 10801
_refine_ls_R_factor_gt 0.0385
_refine_ls_shift/su_max 0.0141
_refine_ls_structure_factor_coef F
_refine_ls_weighting_details 'w = 1/[\s^2^(Fo) + 0.00009|Fo|^2^]'
_refine_ls_weighting_scheme calc
_refine_ls_wR_factor_ref 0.0383
_reflns_number_gt 10801
_reflns_number_total 16760
_cod_data_source_file b201591a.txt
_cod_data_source_block '[{Ir(SAr)(XyNC)(P)}2(PF2O2)](10)'
_cod_original_cell_volume 7287(1)
_cod_original_formula_sum 'C73 H70 Cl2 F8 Ir2 N2 O2 P4 S2 '
_cod_database_code 7702806
_reflns_threshold_criterion F^2^>3.0\s(F^2^)

loop_
_symmetry_equiv_pos_as_xyz
x,y,z
1/2-x,1/2+y,-z
-x,-y,-z
1/2+x,1/2-y,z

loop_
_atom_site_label
_atom_site_type_symbol
_atom_site_fract_x
_atom_site_fract_y
_atom_site_fract_z
_atom_site_U_iso_or_equiv
_atom_site_adp_type
_atom_site_occupancy
_atom_site_calc_flag
Ir(1) Ir 0.19477(2) 0.119446(8) 0.49658(2) 0.03064(7) Uani 1.00 d
Ir(2) Ir 0.25263(2) 0.090065(8) 0.29275(2) 0.03235(7) Uani 1.00 d
Cl(1) Cl 0.4721(5) 0.2631(2) 0.1070(4) 0.265(4) Uani 1.00 d
Cl(2) Cl 0.4866(5) 0.3056(2) -0.0485(4) 0.290(4) Uani 1.00 d
S(1) S 0.3321(1) 0.09906(5) 0.42538(10) 0.0328(4) Uani 1.00 d
S(2) S 0.1280(1) 0.12611(5) 0.35717(10) 0.0358(5) Uani 1.00 d
P(1) P 0.2599(1) 0.10682(6) 0.6267(1) 0.0350(5) Uani 1.00 d
P(2) P 0.1630(1) 0.08050(6) 0.1719(1) 0.0388(5) Uani 1.00 d
P(3) P 0.1694(2) 0.01909(6) 0.4310(1) 0.0431(6) Uani 1.00 d
P(4) P 0.6685(3) 0.1769(1) 0.9205(2) 0.101(1) Uani 1.00 d
F(1) F 0.0896(4) -0.0134(2) 0.4247(3) 0.082(2) Uani 1.00 d
F(2) F 0.2448(4) -0.0092(2) 0.4730(3) 0.089(2) Uani 1.00 d
F(3) F 0.5683(6) 0.1715(4) 0.9450(6) 0.229(5) Uani 1.00 d
F(4) F 0.7041(8) 0.1540(5) 0.9946(8) 0.264(7) Uani 1.00 d
F(5) F 0.692(1) 0.2131(4) 0.971(1) 0.35(1) Uani 1.00 d
F(6) F 0.7667(7) 0.1785(5) 0.8909(6) 0.288(7) Uani 1.00 d
F(7) F 0.6379(8) 0.2021(5) 0.8518(8) 0.304(7) Uani 1.00 d
F(8) F 0.654(1) 0.1403(4) 0.872(1) 0.312(9) Uani 1.00 d
O(1) O 0.1409(3) 0.0521(1) 0.4874(3) 0.046(2) Uani 1.00 d
O(2) O 0.2005(4) 0.0286(1) 0.3488(3) 0.049(2) Uani 1.00 d
N(1) N -0.0006(4) 0.1405(2) 0.5645(4) 0.048(2) Uani 1.00 d
N(2) N 0.4195(4) 0.0497(2) 0.2026(3) 0.044(2) Uani 1.00 d
C(1) C 0.4008(5) 0.1458(2) 0.4427(4) 0.036(2) Uani 1.00 d
C(2) C 0.3586(5) 0.1785(2) 0.4866(4) 0.039(2) Uani 1.00 d
C(3) C 0.4171(5) 0.2097(2) 0.5204(5) 0.049(2) Uani 1.00 d
C(4) C 0.5145(6) 0.2098(3) 0.5090(5) 0.062(3) Uani 1.00 d
C(5) C 0.5515(5) 0.1788(3) 0.4605(5) 0.058(3) Uani 1.00 d
C(6) C 0.4973(5) 0.1466(2) 0.4265(4) 0.042(2) Uani 1.00 d
C(7) C 0.2529(5) 0.1794(2) 0.4954(4) 0.037(2) Uani 1.00 d
C(8) C 0.5767(7) 0.2419(3) 0.5511(7) 0.093(4) Uani 1.00 d
C(9) C 0.5426(5) 0.1125(3) 0.3784(5) 0.063(3) Uani 1.00 d
C(10) C 0.1480(5) 0.1777(2) 0.3161(4) 0.043(2) Uani 1.00 d
C(11) C 0.2315(5) 0.1841(2) 0.2738(4) 0.043(2) Uani 1.00 d
C(12) C 0.2505(6) 0.2251(3) 0.2453(5) 0.061(3) Uani 1.00 d
C(13) C 0.1880(8) 0.2575(3) 0.2557(5) 0.071(3) Uani 1.00 d
C(14) C 0.1041(8) 0.2488(3) 0.2944(5) 0.077(3) Uani 1.00 d
C(15) C 0.0802(6) 0.2099(2) 0.3241(4) 0.053(3) Uani 1.00 d
C(16) C 0.3006(5) 0.1490(2) 0.2579(4) 0.041(2) Uani 1.00 d
C(17) C 0.2094(10) 0.3011(3) 0.2237(7) 0.124(5) Uani 1.00 d
C(18) C -0.0130(7) 0.2013(3) 0.3618(5) 0.075(3) Uani 1.00 d
C(19) C 0.0748(5) 0.1351(2) 0.5412(4) 0.038(2) Uani 1.00 d
C(20) C -0.0959(6) 0.1394(3) 0.5886(5) 0.058(3) Uani 1.00 d
C(21) C -0.1144(7) 0.1555(3) 0.6671(6) 0.078(4) Uani 1.00 d
C(22) C -0.2076(9) 0.1535(4) 0.6903(8) 0.117(5) Uani 1.00 d
C(23) C -0.2756(9) 0.1360(5) 0.638(1) 0.139(7) Uani 1.00 d
C(24) C -0.2551(7) 0.1208(4) 0.5610(8) 0.107(5) Uani 1.00 d
C(25) C -0.1634(6) 0.1216(3) 0.5360(6) 0.068(3) Uani 1.00 d
C(26) C -0.0374(9) 0.1728(4) 0.7221(6) 0.108(5) Uani 1.00 d
C(27) C -0.1381(7) 0.1034(3) 0.4562(6) 0.093(4) Uani 1.00 d
C(28) C 0.3586(5) 0.0644(2) 0.2394(4) 0.039(2) Uani 1.00 d
C(29) C 0.4937(5) 0.0364(3) 0.1519(4) 0.049(2) Uani 1.00 d
C(30) C 0.5092(6) -0.0062(3) 0.1407(5) 0.063(3) Uani 1.00 d
C(31) C 0.5834(7) -0.0164(4) 0.0903(7) 0.100(4) Uani 1.00 d
C(32) C 0.6333(8) 0.0126(5) 0.0531(8) 0.121(5) Uani 1.00 d
C(33) C 0.6172(7) 0.0554(4) 0.0629(6) 0.088(4) Uani 1.00 d
C(34) C 0.5460(6) 0.0679(3) 0.1146(5) 0.060(3) Uani 1.00 d
C(35) C 0.4534(7) -0.0392(3) 0.1798(6) 0.076(3) Uani 1.00 d
C(36) C 0.5265(7) 0.1138(3) 0.1282(5) 0.082(4) Uani 1.00 d
C(37) C 0.3563(5) 0.0686(2) 0.6266(4) 0.040(2) Uani 1.00 d
C(38) C 0.3402(6) 0.0271(3) 0.6514(5) 0.062(3) Uani 1.00 d
C(39) C 0.4093(7) -0.0035(3) 0.6468(6) 0.080(4) Uani 1.00 d
C(40) C 0.4943(7) 0.0071(3) 0.6136(6) 0.074(3) Uani 1.00 d
C(41) C 0.5131(6) 0.0473(3) 0.5900(5) 0.069(3) Uani 1.00 d
C(42) C 0.4440(5) 0.0781(3) 0.5951(4) 0.054(3) Uani 1.00 d
C(43) C 0.3035(5) 0.1531(2) 0.6836(4) 0.043(2) Uani 1.00 d
C(44) C 0.3938(6) 0.1571(3) 0.7181(5) 0.062(3) Uani 1.00 d
C(45) C 0.4185(9) 0.1921(4) 0.7656(7) 0.097(4) Uani 1.00 d
C(46) C 0.353(1) 0.2220(4) 0.7772(6) 0.108(5) Uani 1.00 d
C(47) C 0.2612(9) 0.2192(3) 0.7453(6) 0.090(4) Uani 1.00 d
C(48) C 0.2379(7) 0.1847(3) 0.6967(5) 0.062(3) Uani 1.00 d
C(49) C 0.1776(5) 0.0851(2) 0.7001(4) 0.039(2) Uani 1.00 d
C(50) C 0.1982(6) 0.0897(3) 0.7831(5) 0.082(3) Uani 1.00 d
C(51) C 0.1384(7) 0.0735(4) 0.8399(5) 0.105(4) Uani 1.00 d
C(52) C 0.0568(7) 0.0532(4) 0.8161(5) 0.085(4) Uani 1.00 d
C(53) C 0.0342(6) 0.0489(3) 0.7352(5) 0.058(3) Uani 1.00 d
C(54) C 0.0954(5) 0.0645(2) 0.6768(4) 0.046(2) Uani 1.00 d
C(55) C 0.0352(5) 0.0877(2) 0.1791(4) 0.044(2) Uani 1.00 d
C(56) C -0.0207(7) 0.1122(3) 0.1266(5) 0.067(3) Uani 1.00 d
C(57) C -0.1190(8) 0.1129(4) 0.1347(7) 0.093(4) Uani 1.00 d
C(58) C -0.1607(7) 0.0894(4) 0.1920(7) 0.091(4) Uani 1.00 d
C(59) C -0.1056(7) 0.0645(3) 0.2455(6) 0.080(4) Uani 1.00 d
C(60) C -0.0096(6) 0.0641(3) 0.2370(5) 0.064(3) Uani 1.00 d
C(61) C 0.1657(5) 0.0276(2) 0.1283(4) 0.037(2) Uani 1.00 d
C(62) C 0.1247(5) 0.0207(2) 0.0502(4) 0.043(2) Uani 1.00 d
C(63) C 0.1229(5) -0.0190(3) 0.0158(4) 0.052(2) Uani 1.00 d
C(64) C 0.1587(6) -0.0530(3) 0.0593(5) 0.058(3) Uani 1.00 d
C(65) C 0.1984(6) -0.0467(2) 0.1359(5) 0.056(3) Uani 1.00 d
C(66) C 0.2017(5) -0.0070(2) 0.1712(4) 0.048(2) Uani 1.00 d
C(67) C 0.2050(6) 0.1142(2) 0.0906(4) 0.050(2) Uani 1.00 d
C(68) C 0.2748(6) 0.1002(3) 0.0396(5) 0.063(3) Uani 1.00 d
C(69) C 0.3149(8) 0.1287(4) -0.0159(6) 0.102(4) Uani 1.00 d
C(70) C 0.283(1) 0.1693(4) -0.0201(7) 0.123(6) Uani 1.00 d
C(71) C 0.217(1) 0.1832(3) 0.0299(6) 0.106(5) Uani 1.00 d
C(72) C 0.1781(7) 0.1565(3) 0.0865(5) 0.072(3) Uani 1.00 d
C(73) C 0.436(1) 0.2637(7) 0.005(1) 0.230(9) Uiso 1.00 d
H(1) H 0.3899 0.2315 0.5521 0.0589 Uiso 1.00 calc
H(2) H 0.6175 0.1796 0.4499 0.0694 Uiso 1.00 calc
H(3) H 0.2390 0.1931 0.5452 0.0449 Uiso 1.00 calc
H(4) H 0.2250 0.1946 0.4507 0.0449 Uiso 1.00 calc
H(5) H 0.5723 0.2389 0.6087 0.1118 Uiso 1.00 calc
H(6) H 0.5566 0.2694 0.5353 0.1118 Uiso 1.00 calc
H(7) H 0.6407 0.2377 0.5362 0.1118 Uiso 1.00 calc
H(8) H 0.5731 0.1246 0.3330 0.0752 Uiso 1.00 calc
H(9) H 0.4952 0.0932 0.3594 0.0752 Uiso 1.00 calc
H(10) H 0.5882 0.0981 0.4121 0.0752 Uiso 1.00 calc
H(11) H 0.3080 0.2303 0.2181 0.0738 Uiso 1.00 calc
H(12) H 0.0603 0.2713 0.3008 0.0921 Uiso 1.00 calc
H(13) H 0.3121 0.1483 0.2010 0.0497 Uiso 1.00 calc
H(14) H 0.3585 0.1548 0.2874 0.0497 Uiso 1.00 calc
H(15) H 0.2145 0.3000 0.1659 0.1484 Uiso 1.00 calc
H(16) H 0.2676 0.3109 0.2478 0.1484 Uiso 1.00 calc
H(17) H 0.1595 0.3198 0.2371 0.1484 Uiso 1.00 calc
H(18) H -0.0499 0.2264 0.3616 0.0904 Uiso 1.00 calc
H(19) H -0.0024 0.1920 0.4165 0.0904 Uiso 1.00 calc
H(20) H -0.0461 0.1801 0.3312 0.0904 Uiso 1.00 calc
H(21) H -0.2249 0.1641 0.7421 0.1403 Uiso 1.00 calc
H(22) H -0.3392 0.1343 0.6559 0.1667 Uiso 1.00 calc
H(23) H -0.3044 0.1099 0.5260 0.1280 Uiso 1.00 calc
H(24) H -0.0516 0.2013 0.7353 0.1293 Uiso 1.00 calc
H(25) H -0.0329 0.1566 0.7709 0.1293 Uiso 1.00 calc
H(26) H 0.0214 0.1717 0.6952 0.1293 Uiso 1.00 calc
H(27) H -0.0720 0.1070 0.4485 0.1116 Uiso 1.00 calc
H(28) H -0.1532 0.0742 0.4553 0.1116 Uiso 1.00 calc
H(29) H -0.1731 0.1174 0.4135 0.1116 Uiso 1.00 calc
H(30) H 0.5988 -0.0453 0.0825 0.1199 Uiso 1.00 calc
H(31) H 0.6822 0.0038 0.0181 0.1447 Uiso 1.00 calc
H(32) H 0.6540 0.0757 0.0350 0.1057 Uiso 1.00 calc
H(33) H 0.4943 -0.0562 0.2134 0.0912 Uiso 1.00 calc
H(34) H 0.4232 -0.0563 0.1389 0.0912 Uiso 1.00 calc
H(35) H 0.4065 -0.0266 0.2124 0.0912 Uiso 1.00 calc
H(36) H 0.5819 0.1269 0.1512 0.0984 Uiso 1.00 calc
H(37) H 0.4756 0.1167 0.1645 0.0984 Uiso 1.00 calc
H(38) H 0.5098 0.1268 0.0774 0.0984 Uiso 1.00 calc
H(39) H 0.2799 0.0198 0.6720 0.0744 Uiso 1.00 calc
H(40) H 0.3984 -0.0313 0.6662 0.0955 Uiso 1.00 calc
H(41) H 0.5412 -0.0141 0.6070 0.0887 Uiso 1.00 calc
H(42) H 0.5738 0.0542 0.5701 0.0825 Uiso 1.00 calc
H(43) H 0.4567 0.1059 0.5768 0.0654 Uiso 1.00 calc
H(44) H 0.4398 0.1358 0.7093 0.0739 Uiso 1.00 calc
H(45) H 0.4807 0.1947 0.7895 0.1164 Uiso 1.00 calc
H(46) H 0.3710 0.2461 0.8085 0.1294 Uiso 1.00 calc
H(47) H 0.2154 0.2403 0.7565 0.1077 Uiso 1.00 calc
H(48) H 0.1760 0.1827 0.6720 0.0748 Uiso 1.00 calc
H(49) H 0.2544 0.1041 0.8009 0.0985 Uiso 1.00 calc
H(50) H 0.1541 0.0765 0.8966 0.1256 Uiso 1.00 calc
H(51) H 0.0159 0.0421 0.8559 0.1015 Uiso 1.00 calc
H(52) H -0.0233 0.0353 0.7183 0.0698 Uiso 1.00 calc
H(53) H 0.0800 0.0607 0.6203 0.0549 Uiso 1.00 calc
H(54) H 0.0078 0.1284 0.0852 0.0800 Uiso 1.00 calc
H(55) H -0.1571 0.1301 0.0993 0.1119 Uiso 1.00 calc
H(56) H -0.2279 0.0899 0.1961 0.1094 Uiso 1.00 calc
H(57) H -0.1343 0.0482 0.2867 0.0962 Uiso 1.00 calc
H(58) H 0.0281 0.0469 0.2727 0.0771 Uiso 1.00 calc
H(59) H 0.0976 0.0437 0.0205 0.0511 Uiso 1.00 calc
H(60) H 0.0970 -0.0229 -0.0380 0.0623 Uiso 1.00 calc
H(61) H 0.1559 -0.0805 0.0364 0.0701 Uiso 1.00 calc
H(62) H 0.2241 -0.0701 0.1655 0.0676 Uiso 1.00 calc
H(63) H 0.2287 -0.0034 0.2247 0.0582 Uiso 1.00 calc
H(64) H 0.2955 0.0717 0.0419 0.0758 Uiso 1.00 calc
H(65) H 0.3641 0.1196 -0.0503 0.1225 Uiso 1.00 calc
H(66) H 0.3081 0.1879 -0.0595 0.1475 Uiso 1.00 calc
H(67) H 0.1974 0.2118 0.0267 0.1275 Uiso 1.00 calc
H(68) H 0.1324 0.1670 0.1228 0.0867 Uiso 1.00 calc
H(69) H 0.3685 0.2665 0.0019 0.2757 Uiso 1.00 calc
H(70) H 0.4537 0.2379 -0.0192 0.2757 Uiso 1.00 calc

loop_
_atom_site_aniso_label
_atom_site_aniso_U_11
_atom_site_aniso_U_22
_atom_site_aniso_U_33
_atom_site_aniso_U_12
_atom_site_aniso_U_13
_atom_site_aniso_U_23
Ir(1) 0.0339(1) 0.0312(1) 0.0270(1) 0.0008(1) 0.00308(10) -0.0002(1)
Ir(2) 0.0408(2) 0.0295(1) 0.0270(1) 0.0000(1) 0.0052(1) 0.0000(1)
Cl(1) 0.312(8) 0.286(8) 0.199(6) -0.068(6) 0.017(5) -0.005(5)
Cl(2) 0.310(8) 0.330(9) 0.223(6) -0.058(7) -0.084(6) -0.026(6)
S(1) 0.0356(9) 0.0311(9) 0.0319(8) 0.0006(7) 0.0042(7) -0.0004(7)
S(2) 0.0402(10) 0.0358(10) 0.0315(9) 0.0039(8) 0.0023(7) 0.0000(7)
P(1) 0.039(1) 0.0376(10) 0.0288(9) -0.0020(8) 0.0013(7) 0.0033(7)
P(2) 0.052(1) 0.035(1) 0.0292(9) -0.0012(9) 0.0013(8) -0.0007(7)
P(3) 0.060(1) 0.035(1) 0.0343(10) -0.0105(9) 0.0038(9) 0.0011(8)
P(4) 0.119(3) 0.097(3) 0.088(2) 0.002(2) 0.023(2) 0.004(2)
F(1) 0.110(4) 0.076(4) 0.062(3) -0.055(3) 0.017(3) -0.018(3)
F(2) 0.127(5) 0.076(4) 0.064(3) 0.041(3) -0.005(3) 0.014(3)
F(3) 0.102(6) 0.42(2) 0.169(8) 0.023(9) 0.060(6) 0.064(10)
F(4) 0.20(1) 0.36(2) 0.22(1) -0.04(1) -0.051(9) 0.17(1)
F(5) 0.48(3) 0.19(1) 0.39(2) 0.04(1) -0.05(2) -0.17(1)
F(6) 0.139(9) 0.58(2) 0.150(9) -0.09(1) 0.040(7) -0.06(1)
F(7) 0.23(1) 0.38(2) 0.30(1) -0.08(1) -0.08(1) 0.28(1)
F(8) 0.32(2) 0.21(1) 0.42(2) -0.08(1) 0.13(2) -0.19(1)
O(1) 0.059(3) 0.044(3) 0.038(3) -0.013(2) 0.015(2) -0.003(2)
O(2) 0.080(4) 0.033(3) 0.035(3) -0.009(3) 0.010(3) -0.003(2)
N(1) 0.044(4) 0.052(4) 0.049(4) 0.011(3) 0.010(3) -0.001(3)
N(2) 0.042(4) 0.051(4) 0.039(3) 0.000(3) 0.010(3) -0.005(3)
C(1) 0.045(4) 0.031(4) 0.031(3) -0.006(3) 0.000(3) 0.001(3)
C(2) 0.045(4) 0.037(4) 0.035(4) -0.004(3) 0.000(3) 0.005(3)
C(3) 0.052(5) 0.037(4) 0.058(5) -0.010(4) 0.006(4) -0.006(4)
C(4) 0.067(6) 0.046(5) 0.072(6) -0.020(4) -0.003(5) -0.006(4)
C(5) 0.045(5) 0.059(6) 0.070(6) -0.017(4) 0.002(4) 0.004(4)
C(6) 0.040(4) 0.044(4) 0.042(4) 0.002(3) 0.006(3) 0.003(3)
C(7) 0.055(5) 0.031(4) 0.026(3) 0.005(3) 0.005(3) -0.003(3)
C(8) 0.068(7) 0.071(7) 0.140(10) -0.030(5) -0.003(6) -0.037(7)
C(9) 0.040(5) 0.079(6) 0.069(6) -0.001(4) 0.011(4) -0.014(5)
C(10) 0.060(5) 0.039(4) 0.029(4) 0.010(4) -0.005(3) 0.002(3)
C(11) 0.060(5) 0.037(4) 0.033(4) 0.003(4) 0.004(3) 0.000(3)
C(12) 0.086(7) 0.040(5) 0.058(5) 0.000(5) 0.011(5) 0.008(4)
C(13) 0.110(8) 0.042(5) 0.062(6) 0.015(5) 0.008(6) 0.010(4)
C(14) 0.121(9) 0.050(6) 0.059(6) 0.039(6) -0.004(6) 0.002(4)
C(15) 0.070(6) 0.045(5) 0.045(5) 0.019(4) 0.003(4) 0.001(4)
C(16) 0.053(4) 0.034(4) 0.037(4) -0.008(3) 0.006(3) -0.003(3)
C(17) 0.19(1) 0.043(6) 0.14(1) 0.007(7) 0.041(9) 0.039(7)
C(18) 0.087(7) 0.070(6) 0.070(6) 0.031(5) 0.008(5) 0.009(5)
C(19) 0.045(4) 0.039(4) 0.031(4) 0.003(3) 0.007(3) 0.004(3)
C(20) 0.048(5) 0.059(5) 0.068(6) 0.021(4) 0.024(4) 0.013(4)
C(21) 0.074(7) 0.072(7) 0.090(8) 0.012(5) 0.042(6) -0.002(6)
C(22) 0.097(9) 0.12(1) 0.14(1) 0.017(8) 0.080(9) -0.010(9)
C(23) 0.064(8) 0.15(1) 0.20(2) 0.007(8) 0.07(1) 0.03(1)
C(24) 0.049(6) 0.14(1) 0.13(1) -0.006(7) 0.015(7) 0.035(9)
C(25) 0.051(5) 0.075(7) 0.077(6) 0.002(5) 0.009(5) 0.020(5)
C(26) 0.13(1) 0.12(1) 0.080(8) 0.008(8) 0.043(7) -0.030(7)
C(27) 0.097(8) 0.100(9) 0.082(7) -0.029(7) 0.005(6) 0.020(6)
C(28) 0.045(4) 0.037(4) 0.034(4) -0.007(3) 0.002(3) 0.004(3)
C(29) 0.041(4) 0.068(6) 0.037(4) 0.003(4) 0.010(3) -0.008(4)
C(30) 0.054(5) 0.073(6) 0.061(6) 0.008(5) 0.005(4) -0.010(5)
C(31) 0.071(7) 0.095(9) 0.14(1) 0.027(6) 0.050(7) -0.016(7)
C(32) 0.076(8) 0.14(1) 0.15(1) 0.011(8) 0.058(8) -0.04(1)
C(33) 0.064(7) 0.13(1) 0.075(7) -0.020(7) 0.035(5) -0.010(7)
C(34) 0.048(5) 0.078(7) 0.054(5) -0.004(5) 0.002(4) -0.014(5)
C(35) 0.078(7) 0.064(6) 0.086(7) 0.020(5) 0.014(5) -0.003(5)
C(36) 0.091(7) 0.091(8) 0.065(6) -0.026(6) 0.027(5) -0.007(6)
C(37) 0.043(4) 0.043(4) 0.032(4) 0.006(3) -0.007(3) 0.001(3)
C(38) 0.060(6) 0.056(6) 0.071(6) 0.001(4) -0.003(4) 0.005(4)
C(39) 0.083(7) 0.057(6) 0.098(8) 0.024(6) -0.005(6) 0.005(5)
C(40) 0.068(7) 0.084(7) 0.069(6) 0.041(6) -0.002(5) -0.012(5)
C(41) 0.045(5) 0.107(8) 0.055(5) 0.018(5) 0.005(4) 0.017(5)
C(42) 0.046(5) 0.079(6) 0.039(4) 0.002(4) 0.003(3) 0.014(4)
C(43) 0.053(5) 0.042(4) 0.033(4) -0.011(4) 0.000(3) 0.003(3)
C(44) 0.058(5) 0.071(6) 0.055(5) -0.018(5) -0.014(4) 0.002(4)
C(45) 0.11(1) 0.096(9) 0.079(8) -0.053(8) -0.031(7) 0.003(7)
C(46) 0.19(2) 0.076(8) 0.051(6) -0.035(9) -0.029(8) -0.009(6)
C(47) 0.16(1) 0.057(6) 0.053(6) 0.009(7) 0.003(7) -0.018(5)
C(48) 0.095(7) 0.048(5) 0.044(5) 0.000(5) -0.006(5) -0.008(4)
C(49) 0.037(4) 0.050(5) 0.031(4) 0.001(3) 0.004(3) 0.003(3)
C(50) 0.071(6) 0.139(10) 0.035(5) -0.044(6) -0.005(4) 0.013(5)
C(51) 0.089(8) 0.19(1) 0.033(5) -0.064(8) 0.001(5) 0.026(6)
C(52) 0.074(7) 0.133(10) 0.048(5) -0.035(6) 0.021(5) 0.011(6)
C(53) 0.053(5) 0.073(6) 0.049(5) -0.027(4) 0.009(4) 0.003(4)
C(54) 0.051(5) 0.053(5) 0.033(4) -0.003(4) 0.003(3) 0.003(3)
C(55) 0.049(4) 0.047(4) 0.037(4) 0.009(4) -0.002(3) -0.015(3)
C(56) 0.073(6) 0.062(6) 0.064(6) 0.016(5) -0.012(5) -0.006(5)
C(57) 0.073(8) 0.104(9) 0.101(9) 0.041(7) -0.028(6) -0.035(7)
C(58) 0.053(6) 0.12(1) 0.099(9) 0.008(7) 0.002(6) -0.045(8)
C(59) 0.058(6) 0.109(9) 0.074(7) -0.019(6) 0.007(5) -0.013(6)
C(60) 0.056(6) 0.072(6) 0.065(6) -0.004(5) 0.003(4) -0.001(5)
C(61) 0.044(4) 0.033(4) 0.033(4) -0.001(3) 0.005(3) -0.005(3)
C(62) 0.040(4) 0.048(5) 0.040(4) -0.001(3) 0.004(3) -0.006(3)
C(63) 0.055(5) 0.056(5) 0.046(4) -0.004(4) 0.004(4) -0.021(4)
C(64) 0.057(5) 0.048(5) 0.071(6) -0.003(4) 0.009(4) -0.026(4)
C(65) 0.062(5) 0.044(5) 0.062(5) 0.006(4) 0.006(4) -0.004(4)
C(66) 0.062(5) 0.042(4) 0.042(4) 0.005(4) 0.003(4) -0.012(3)
C(67) 0.076(6) 0.045(5) 0.029(4) -0.020(4) -0.006(4) 0.001(3)
C(68) 0.086(7) 0.069(6) 0.035(4) -0.019(5) 0.007(4) 0.000(4)
C(69) 0.122(10) 0.14(1) 0.044(6) -0.068(9) 0.020(6) -0.012(6)
C(70) 0.22(2) 0.088(9) 0.059(7) -0.08(1) -0.010(8) 0.023(7)
C(71) 0.20(1) 0.067(7) 0.052(6) -0.029(8) -0.014(7) 0.024(6)
C(72) 0.099(8) 0.067(6) 0.050(5) -0.014(6) -0.011(5) 0.017(5)

loop_
_atom_type_symbol
_atom_type_description
_atom_type_scat_dispersion_real
_atom_type_scat_dispersion_imag
_atom_type_scat_source
C C 0.003 0.002
;International Tables for Crystallography
(1992, Vol. C, Tables 4.2.6.8 and 6.1.1.1)
;
H H 0.000 0.000
;International Tables for Crystallography
(1992, Vol. C, Table 6.1.1.2)
;
F F 0.017 0.010
;International Tables for Crystallography
(1992, Vol. C, Tables 4.2.6.8 and 6.1.1.1)
;
Ir Ir -1.444 7.990
;International Tables for Crystallography
(1992, Vol. C, Tables 4.2.6.8 and 6.1.1.1)
;
N N 0.006 0.003
;International Tables for Crystallography
(1992, Vol. C, Tables 4.2.6.8 and 6.1.1.1)
;
P P 0.102 0.094
;International Tables for Crystallography
(1992, Vol. C, Tables 4.2.6.8 and 6.1.1.1)
;
S S 0.125 0.123
;International Tables for Crystallography
(1992, Vol. C, Tables 4.2.6.8 and 6.1.1.1)
;
O O 0.011 0.006
;International Tables for Crystallography
(1992, Vol. C, Tables 4.2.6.8 and 6.1.1.1)
;
Cl Cl 0.148 0.159
;International Tables for Crystallography
(1992, Vol. C, Tables 4.2.6.8 and 6.1.1.1)
;

loop_
_geom_angle_atom_site_label_1
_geom_angle_atom_site_label_2
_geom_angle_atom_site_label_3
_geom_angle
_geom_angle_publ_flag
S(1) Ir(1) S(2) 81.98(6) yes
S(1) Ir(1) P(1) 95.68(6) yes
S(1) Ir(1) O(1) 89.2(1) yes
S(1) Ir(1) C(7) 85.3(2) yes
S(1) Ir(1) C(19) 172.7(2) yes
S(2) Ir(1) P(1) 174.96(6) yes
S(2) Ir(1) O(1) 84.4(1) yes
S(2) Ir(1) C(7) 93.0(2) yes
S(2) Ir(1) C(19) 90.9(2) yes
P(1) Ir(1) O(1) 91.1(1) yes
P(1) Ir(1) C(7) 91.3(2) yes
P(1) Ir(1) C(19) 91.3(2) yes
O(1) Ir(1) C(7) 174.2(2) yes
O(1) Ir(1) C(19) 88.4(2) yes
C(7) Ir(1) C(19) 96.8(3) yes
S(1) Ir(2) S(2) 82.63(6) yes
S(1) Ir(2) P(2) 174.58(6) yes
S(1) Ir(2) O(2) 83.4(1) yes
S(1) Ir(2) C(16) 89.7(2) yes
S(1) Ir(2) C(28) 96.5(2) yes
S(2) Ir(2) P(2) 92.99(6) yes
S(2) Ir(2) O(2) 88.9(1) yes
S(2) Ir(2) C(16) 86.6(2) yes
S(2) Ir(2) C(28) 176.1(2) yes
P(2) Ir(2) O(2) 93.3(1) yes
P(2) Ir(2) C(16) 93.2(2) yes
P(2) Ir(2) C(28) 88.0(2) yes
O(2) Ir(2) C(16) 172.3(2) yes
O(2) Ir(2) C(28) 94.8(2) yes
C(16) Ir(2) C(28) 89.6(3) yes
Ir(1) S(1) Ir(2) 96.42(6) yes
Ir(1) S(1) C(1) 98.1(2) yes
Ir(2) S(1) C(1) 118.1(2) yes
Ir(1) S(2) Ir(2) 96.06(6) yes
Ir(1) S(2) C(10) 111.6(2) yes
Ir(2) S(2) C(10) 98.4(2) yes
Ir(1) P(1) C(37) 112.7(2) yes
Ir(1) P(1) C(43) 116.3(2) yes
Ir(1) P(1) C(49) 115.3(2) yes
C(37) P(1) C(43) 107.3(3) yes
C(37) P(1) C(49) 103.7(3) yes
C(43) P(1) C(49) 100.1(3) yes
Ir(2) P(2) C(55) 115.9(2) yes
Ir(2) P(2) C(61) 115.7(2) yes
Ir(2) P(2) C(67) 111.3(2) yes
C(55) P(2) C(61) 100.0(3) yes
C(55) P(2) C(67) 108.6(4) yes
C(61) P(2) C(67) 104.1(3) yes
F(1) P(3) F(2) 97.6(3) yes
F(1) P(3) O(1) 108.1(3) yes
F(1) P(3) O(2) 108.7(3) yes
F(2) P(3) O(1) 109.6(3) yes
F(2) P(3) O(2) 108.1(3) yes
O(1) P(3) O(2) 122.0(3) yes
F(3) P(4) F(4) 91.2(6) yes
F(3) P(4) F(5) 98.0(8) yes
F(3) P(4) F(6) 174.4(8) yes
F(3) P(4) F(7) 90.6(6) yes
F(3) P(4) F(8) 86.2(7) yes
F(4) P(4) F(5) 81.8(8) yes
F(4) P(4) F(6) 89.5(7) yes
F(4) P(4) F(7) 175.2(9) yes
F(4) P(4) F(8) 95.4(9) yes
F(5) P(4) F(6) 87.6(9) yes
F(5) P(4) F(7) 93.6(10) yes
F(5) P(4) F(8) 174.9(10) yes
F(6) P(4) F(7) 89.1(7) yes
F(6) P(4) F(8) 88.2(7) yes
F(7) P(4) F(8) 89.1(9) yes
Ir(1) O(1) P(3) 128.3(3) yes
Ir(2) O(2) P(3) 131.0(3) yes
C(19) N(1) C(20) 169.6(8) yes
C(28) N(2) C(29) 172.9(7) yes
S(1) C(1) C(2) 117.3(5) yes
S(1) C(1) C(6) 120.7(5) yes
C(2) C(1) C(6) 121.0(6) yes
C(1) C(2) C(3) 118.3(6) yes
C(1) C(2) C(7) 119.9(6) yes
C(3) C(2) C(7) 121.8(6) yes
C(2) C(3) C(4) 121.5(7) yes
C(2) C(3) H(1) 119.2 no
C(4) C(3) H(1) 119.2 no
C(3) C(4) C(5) 118.0(7) yes
C(3) C(4) C(8) 120.3(8) yes
C(5) C(4) C(8) 121.6(8) yes
C(4) C(5) C(6) 123.1(7) yes
C(4) C(5) H(2) 118.5 no
C(6) C(5) H(2) 118.5 no
C(1) C(6) C(5) 117.8(7) yes
C(1) C(6) C(9) 121.5(7) yes
C(5) C(6) C(9) 120.5(7) yes
Ir(1) C(7) C(2) 112.3(4) yes
Ir(1) C(7) H(3) 108.8 no
Ir(1) C(7) H(4) 108.8 no
C(2) C(7) H(3) 108.8 no
C(2) C(7) H(4) 108.8 no
H(3) C(7) H(4) 109.5 no
C(4) C(8) H(5) 109.5 no
C(4) C(8) H(6) 109.5 no
C(4) C(8) H(7) 109.5 no
H(5) C(8) H(6) 109.5 no
H(5) C(8) H(7) 109.5 no
H(6) C(8) H(7) 109.5 no
C(6) C(9) H(8) 109.5 no
C(6) C(9) H(9) 109.5 no
C(6) C(9) H(10) 109.5 no
H(8) C(9) H(9) 109.5 no
H(8) C(9) H(10) 109.5 no
H(9) C(9) H(10) 109.5 no
S(2) C(10) C(11) 117.5(5) yes
S(2) C(10) C(15) 120.8(6) yes
C(11) C(10) C(15) 121.6(7) yes
C(10) C(11) C(12) 118.0(7) yes
C(10) C(11) C(16) 122.4(6) yes
C(12) C(11) C(16) 119.6(7) yes
C(11) C(12) C(13) 121.5(8) yes
C(11) C(12) H(11) 119.2 no
C(13) C(12) H(11) 119.2 no
C(12) C(13) C(14) 117.9(8) yes
C(12) C(13) C(17) 120.6(9) yes
C(14) C(13) C(17) 121.6(9) yes
C(13) C(14) C(15) 124.3(8) yes
C(13) C(14) H(12) 117.8 no
C(15) C(14) H(12) 117.8 no
C(10) C(15) C(14) 116.4(8) yes
C(10) C(15) C(18) 120.9(7) yes
C(14) C(15) C(18) 122.6(8) yes
Ir(2) C(16) C(11) 113.6(5) yes
Ir(2) C(16) H(13) 108.4 no
Ir(2) C(16) H(14) 108.4 no
C(11) C(16) H(13) 108.4 no
C(11) C(16) H(14) 108.4 no
H(13) C(16) H(14) 109.5 no
C(13) C(17) H(15) 109.5 no
C(13) C(17) H(16) 109.5 no
C(13) C(17) H(17) 109.5 no
H(15) C(17) H(16) 109.5 no
H(15) C(17) H(17) 109.5 no
H(16) C(17) H(17) 109.5 no
C(15) C(18) H(18) 109.5 no
C(15) C(18) H(19) 109.5 no
C(15) C(18) H(20) 109.5 no
H(18) C(18) H(19) 109.5 no
H(18) C(18) H(20) 109.5 no
H(19) C(18) H(20) 109.5 no
Ir(1) C(19) N(1) 172.7(7) yes
N(1) C(20) C(21) 116.7(8) yes
N(1) C(20) C(25) 118.4(7) yes
C(21) C(20) C(25) 124.8(8) yes
C(20) C(21) C(22) 115(1) yes
C(20) C(21) C(26) 122.0(8) yes
C(22) C(21) C(26) 122(1) yes
C(21) C(22) C(23) 119(1) yes
C(21) C(22) H(21) 120.1 no
C(23) C(22) H(21) 120.1 no
C(22) C(23) C(24) 122(1) yes
C(22) C(23) H(22) 118.6 no
C(24) C(23) H(22) 118.6 no
C(23) C(24) C(25) 119(1) yes
C(23) C(24) H(23) 120.4 no
C(25) C(24) H(23) 120.3 no
C(20) C(25) C(24) 117.3(10) yes
C(20) C(25) C(27) 122.0(8) yes
C(24) C(25) C(27) 120(1) yes
C(21) C(26) H(24) 109.5 no
C(21) C(26) H(25) 109.5 no
C(21) C(26) H(26) 109.5 no
H(24) C(26) H(25) 109.5 no
H(24) C(26) H(26) 109.5 no
H(25) C(26) H(26) 109.5 no
C(25) C(27) H(27) 109.5 no
C(25) C(27) H(28) 109.5 no
C(25) C(27) H(29) 109.5 no
H(27) C(27) H(28) 109.5 no
H(27) C(27) H(29) 109.5 no
H(28) C(27) H(29) 109.5 no
Ir(2) C(28) N(2) 175.7(6) yes
N(2) C(29) C(30) 119.3(7) yes
N(2) C(29) C(34) 116.9(7) yes
C(30) C(29) C(34) 123.8(7) yes
C(29) C(30) C(31) 115.6(9) yes
C(29) C(30) C(35) 123.5(8) yes
C(31) C(30) C(35) 120.9(9) yes
C(30) C(31) C(32) 122(1) yes
C(30) C(31) H(30) 118.9 no
C(32) C(31) H(30) 118.9 no
C(31) C(32) C(33) 122.6(10) yes
C(31) C(32) H(31) 118.7 no
C(33) C(32) H(31) 118.7 no
C(32) C(33) C(34) 118.2(10) yes
C(32) C(33) H(32) 120.9 no
C(34) C(33) H(32) 120.9 no
C(29) C(34) C(33) 117.6(9) yes
C(29) C(34) C(36) 122.0(7) yes
C(33) C(34) C(36) 120.4(9) yes
C(30) C(35) H(33) 109.5 no
C(30) C(35) H(34) 109.5 no
C(30) C(35) H(35) 109.5 no
H(33) C(35) H(34) 109.5 no
H(33) C(35) H(35) 109.5 no
H(34) C(35) H(35) 109.5 no
C(34) C(36) H(36) 109.5 no
C(34) C(36) H(37) 109.5 no
C(34) C(36) H(38) 109.5 no
H(36) C(36) H(37) 109.5 no
H(36) C(36) H(38) 109.5 no
H(37) C(36) H(38) 109.5 no
P(1) C(37) C(38) 120.0(6) yes
P(1) C(37) C(42) 121.9(6) yes
C(38) C(37) C(42) 117.9(7) yes
C(37) C(38) C(39) 121.7(8) yes
C(37) C(38) H(39) 119.2 no
C(39) C(38) H(39) 119.2 no
C(38) C(39) C(40) 118.4(9) yes
C(38) C(39) H(40) 120.8 no
C(40) C(39) H(40) 120.8 no
C(39) C(40) C(41) 121.5(8) yes
C(39) C(40) H(41) 119.2 no
C(41) C(40) H(41) 119.3 no
C(40) C(41) C(42) 120.1(8) yes
C(40) C(41) H(42) 119.9 no
C(42) C(41) H(42) 119.9 no
C(37) C(42) C(41) 120.3(8) yes
C(37) C(42) H(43) 119.8 no
C(41) C(42) H(43) 119.8 no
P(1) C(43) C(44) 124.8(6) yes
P(1) C(43) C(48) 116.4(6) yes
C(44) C(43) C(48) 118.6(7) yes
C(43) C(44) C(45) 120.9(9) yes
C(43) C(44) H(44) 119.6 no
C(45) C(44) H(44) 119.6 no
C(44) C(45) C(46) 118(1) yes
C(44) C(45) H(45) 120.5 no
C(46) C(45) H(45) 120.5 no
C(45) C(46) C(47) 122(1) yes
C(45) C(46) H(46) 118.6 no
C(47) C(46) H(46) 118.7 no
C(46) C(47) C(48) 117(1) yes
C(46) C(47) H(47) 121.1 no
C(48) C(47) H(47) 121.1 no
C(43) C(48) C(47) 120.9(9) yes
C(43) C(48) H(48) 119.5 no
C(47) C(48) H(48) 119.5 no
P(1) C(49) C(50) 119.1(6) yes
P(1) C(49) C(54) 122.8(5) yes
C(50) C(49) C(54) 118.0(6) yes
C(49) C(50) C(51) 120.7(8) yes
C(49) C(50) H(49) 119.7 no
C(51) C(50) H(49) 119.7 no
C(50) C(51) C(52) 120.8(8) yes
C(50) C(51) H(50) 119.6 no
C(52) C(51) H(50) 119.6 no
C(51) C(52) C(53) 119.6(8) yes
C(51) C(52) H(51) 120.2 no
C(53) C(52) H(51) 120.2 no
C(52) C(53) C(54) 120.1(7) yes
C(52) C(53) H(52) 119.9 no
C(54) C(53) H(52) 119.9 no
C(49) C(54) C(53) 120.7(7) yes
C(49) C(54) H(53) 119.6 no
C(53) C(54) H(53) 119.6 no
P(2) C(55) C(56) 124.9(6) yes
P(2) C(55) C(60) 116.9(6) yes
C(56) C(55) C(60) 118.0(8) yes
C(55) C(56) C(57) 119.7(9) yes
C(55) C(56) H(54) 120.1 no
C(57) C(56) H(54) 120.1 no
C(56) C(57) C(58) 120(1) yes
C(56) C(57) H(55) 119.6 no
C(58) C(57) H(55) 119.6 no
C(57) C(58) C(59) 120.3(10) yes
C(57) C(58) H(56) 119.8 no
C(59) C(58) H(56) 119.9 no
C(58) C(59) C(60) 118.2(9) yes
C(58) C(59) H(57) 120.9 no
C(60) C(59) H(57) 120.9 no
C(55) C(60) C(59) 122.9(9) yes
C(55) C(60) H(58) 118.5 no
C(59) C(60) H(58) 118.5 no
P(2) C(61) C(62) 119.2(5) yes
P(2) C(61) C(66) 122.7(5) yes
C(62) C(61) C(66) 118.0(6) yes
C(61) C(62) C(63) 121.1(7) yes
C(61) C(62) H(59) 119.4 no
C(63) C(62) H(59) 119.4 no
C(62) C(63) C(64) 120.2(7) yes
C(62) C(63) H(60) 119.9 no
C(64) C(63) H(60) 119.9 no
C(63) C(64) C(65) 119.3(7) yes
C(63) C(64) H(61) 120.4 no
C(65) C(64) H(61) 120.4 no
C(64) C(65) C(66) 121.4(8) yes
C(64) C(65) H(62) 119.3 no
C(66) C(65) H(62) 119.3 no
C(61) C(66) C(65) 120.0(7) yes
C(61) C(66) H(63) 120.0 no
C(65) C(66) H(63) 120.0 no
P(2) C(67) C(68) 120.4(6) yes
P(2) C(67) C(72) 120.4(6) yes
C(68) C(67) C(72) 118.5(7) yes
C(67) C(68) C(69) 119.3(9) yes
C(67) C(68) H(64) 120.3 no
C(69) C(68) H(64) 120.3 no
C(68) C(69) C(70) 119(1) yes
C(68) C(69) H(65) 120.1 no
C(70) C(69) H(65) 120.1 no
C(69) C(70) C(71) 121(1) yes
C(69) C(70) H(66) 119.4 no
C(71) C(70) H(66) 119.4 no
C(70) C(71) C(72) 120(1) yes
C(70) C(71) H(67) 119.8 no
C(72) C(71) H(67) 119.8 no
C(67) C(72) C(71) 120.6(10) yes
C(67) C(72) H(68) 119.7 no
C(71) C(72) H(68) 119.7 no
Cl(1) C(73) Cl(2) 112(1) yes
Cl(1) C(73) H(69) 108.8 no
Cl(1) C(73) H(70) 108.8 no
Cl(2) C(73) H(69) 108.7 no
Cl(2) C(73) H(70) 108.8 no
H(69) C(73) H(70) 109.5 no

loop_
_geom_bond_atom_site_label_1
_geom_bond_atom_site_label_2
_geom_bond_distance
_geom_bond_publ_flag
Ir(1) S(1) 2.376(2) yes
Ir(1) S(2) 2.447(2) yes
Ir(1) P(1) 2.325(2) yes
Ir(1) O(1) 2.267(4) yes
Ir(1) C(7) 2.068(7) yes
Ir(1) C(19) 1.926(7) yes
Ir(2) S(1) 2.425(2) yes
Ir(2) S(2) 2.368(2) yes
Ir(2) P(2) 2.330(2) yes
Ir(2) O(2) 2.284(4) yes
Ir(2) C(16) 2.071(7) yes
Ir(2) C(28) 1.931(7) yes
Cl(1) C(73) 1.72(2) yes
Cl(2) C(73) 1.76(2) yes
S(1) C(1) 1.786(7) yes
S(2) C(10) 1.793(7) yes
P(1) C(37) 1.819(7) yes
P(1) C(43) 1.831(7) yes
P(1) C(49) 1.829(7) yes
P(2) C(55) 1.820(7) yes
P(2) C(61) 1.823(7) yes
P(2) C(67) 1.819(7) yes
P(3) F(1) 1.525(5) yes
P(3) F(2) 1.534(5) yes
P(3) O(1) 1.460(5) yes
P(3) O(2) 1.458(4) yes
P(4) F(3) 1.487(8) yes
P(4) F(4) 1.486(9) yes
P(4) F(5) 1.45(1) yes
P(4) F(6) 1.479(9) yes
P(4) F(7) 1.433(8) yes
P(4) F(8) 1.415(10) yes
N(1) C(19) 1.151(8) yes
N(1) C(20) 1.410(9) yes
N(2) C(28) 1.159(8) yes
N(2) C(29) 1.418(8) yes
C(1) C(2) 1.404(9) yes
C(1) C(6) 1.392(9) yes
C(2) C(3) 1.391(9) yes
C(2) C(7) 1.498(9) yes
C(3) C(4) 1.39(1) yes
C(3) H(1) 0.950 no
C(4) C(5) 1.38(1) yes
C(4) C(8) 1.49(1) yes
C(5) C(6) 1.381(10) yes
C(5) H(2) 0.950 no
C(6) C(9) 1.492(10) yes
C(7) H(3) 0.950 no
C(7) H(4) 0.950 no
C(8) H(5) 0.950 no
C(8) H(6) 0.950 no
C(8) H(7) 0.950 no
C(9) H(8) 0.950 no
C(9) H(9) 0.950 no
C(9) H(10) 0.950 no
C(10) C(11) 1.397(9) yes
C(10) C(15) 1.406(9) yes
C(11) C(12) 1.408(10) yes
C(11) C(16) 1.507(9) yes
C(12) C(13) 1.37(1) yes
C(12) H(11) 0.950 no
C(13) C(14) 1.38(1) yes
C(13) C(17) 1.51(1) yes
C(14) C(15) 1.37(1) yes
C(14) H(12) 0.950 no
C(15) C(18) 1.49(1) yes
C(16) H(13) 0.950 no
C(16) H(14) 0.950 no
C(17) H(15) 0.950 no
C(17) H(16) 0.950 no
C(17) H(17) 0.950 no
C(18) H(18) 0.950 no
C(18) H(19) 0.950 no
C(18) H(20) 0.950 no
C(20) C(21) 1.41(1) yes
C(20) C(25) 1.38(1) yes
C(21) C(22) 1.38(1) yes
C(21) C(26) 1.49(1) yes
C(22) C(23) 1.38(2) yes
C(22) H(21) 0.950 no
C(23) C(24) 1.39(2) yes
C(23) H(22) 0.950 no
C(24) C(25) 1.37(1) yes
C(24) H(23) 0.950 no
C(25) C(27) 1.48(1) yes
C(26) H(24) 0.950 no
C(26) H(25) 0.950 no
C(26) H(26) 0.950 no
C(27) H(27) 0.950 no
C(27) H(28) 0.950 no
C(27) H(29) 0.950 no
C(29) C(30) 1.38(1) yes
C(29) C(34) 1.39(1) yes
C(30) C(31) 1.39(1) yes
C(30) C(35) 1.47(1) yes
C(31) C(32) 1.32(1) yes
C(31) H(30) 0.950 no
C(32) C(33) 1.39(1) yes
C(32) H(31) 0.950 no
C(33) C(34) 1.39(1) yes
C(33) H(32) 0.950 no
C(34) C(36) 1.50(1) yes
C(35) H(33) 0.950 no
C(35) H(34) 0.950 no
C(35) H(35) 0.950 no
C(36) H(36) 0.950 no
C(36) H(37) 0.950 no
C(36) H(38) 0.950 no
C(37) C(38) 1.396(10) yes
C(37) C(42) 1.386(9) yes
C(38) C(39) 1.38(1) yes
C(38) H(39) 0.950 no
C(39) C(40) 1.37(1) yes
C(39) H(40) 0.950 no
C(40) C(41) 1.36(1) yes
C(40) H(41) 0.950 no
C(41) C(42) 1.38(1) yes
C(41) H(42) 0.950 no
C(42) H(43) 0.950 no
C(43) C(44) 1.380(10) yes
C(43) C(48) 1.38(1) yes
C(44) C(45) 1.39(1) yes
C(44) H(44) 0.950 no
C(45) C(46) 1.34(2) yes
C(45) H(45) 0.950 no
C(46) C(47) 1.38(2) yes
C(46) H(46) 0.950 no
C(47) C(48) 1.39(1) yes
C(47) H(47) 0.950 no
C(48) H(48) 0.950 no
C(49) C(50) 1.387(9) yes
C(49) C(54) 1.372(9) yes
C(50) C(51) 1.37(1) yes
C(50) H(49) 0.950 no
C(51) C(52) 1.36(1) yes
C(51) H(50) 0.950 no
C(52) C(53) 1.36(1) yes
C(52) H(51) 0.950 no
C(53) C(54) 1.396(9) yes
C(53) H(52) 0.950 no
C(54) H(53) 0.950 no
C(55) C(56) 1.38(1) yes
C(55) C(60) 1.37(1) yes
C(56) C(57) 1.39(1) yes
C(56) H(54) 0.950 no
C(57) C(58) 1.34(1) yes
C(57) H(55) 0.950 no
C(58) C(59) 1.40(1) yes
C(58) H(56) 0.950 no
C(59) C(60) 1.36(1) yes
C(59) H(57) 0.950 no
C(60) H(58) 0.950 no
C(61) C(62) 1.402(9) yes
C(61) C(66) 1.389(9) yes
C(62) C(63) 1.375(9) yes
C(62) H(59) 0.950 no
C(63) C(64) 1.38(1) yes
C(63) H(60) 0.950 no
C(64) C(65) 1.37(1) yes
C(64) H(61) 0.950 no
C(65) C(66) 1.384(10) yes
C(65) H(62) 0.950 no
C(66) H(63) 0.950 no
C(67) C(68) 1.38(1) yes
C(67) C(72) 1.39(1) yes
C(68) C(69) 1.41(1) yes
C(68) H(64) 0.950 no
C(69) C(70) 1.36(2) yes
C(69) H(65) 0.950 no
C(70) C(71) 1.33(2) yes
C(70) H(66) 0.950 no
C(71) C(72) 1.38(1) yes
C(71) H(67) 0.950 no
C(72) H(68) 0.950 no
C(73) H(69) 0.950 no
C(73) H(70) 0.950 no

loop_
_geom_contact_atom_site_label_1
_geom_contact_atom_site_label_2
_geom_contact_distance
_geom_contact_site_symmetry_2
Cl(1) C(14) 3.55(1) 4_555
Cl(2) F(6) 3.26(1) 4_454
Cl(2) C(71) 3.47(1) 4_555
F(1) C(53) 3.294(9) 3_556
F(1) C(54) 3.446(9) 3_556
F(1) C(27) 3.51(1) 3_556
F(2) C(27) 3.55(1) 3_556
F(2) C(24) 3.58(1) 3_556
F(3) C(36) 3.57(1) 1_556
F(4) C(33) 3.55(2) 1_556
F(4) C(57) 3.57(1) 1_656
F(5) C(71) 3.44(2) 4_556
F(5) C(73) 3.53(3) 4_556
F(6) C(22) 3.41(2) 1_655
F(6) C(73) 3.49(2) 4_556
F(7) C(45) 3.37(2) .
F(7) C(47) 3.53(1) 4_555
C(9) C(39) 3.55(1) 3_656
C(35) C(40) 3.58(1) 3_656

loop_
_geom_torsion_atom_site_label_1
_geom_torsion_atom_site_label_2
_geom_torsion_atom_site_label_3
_geom_torsion_atom_site_label_4
_geom_torsion
_geom_torsion_publ_flag
Ir(1) S(1) Ir(2) S(2) 13.13(6) yes
Ir(1) S(1) Ir(2) P(2) -23.2(7) yes
Ir(1) S(1) Ir(2) O(2) -76.6(1) yes
Ir(1) S(1) Ir(2) C(16) 99.7(2) yes
Ir(1) S(1) Ir(2) C(28) -170.7(2) yes
Ir(1) S(1) C(1) C(2) -1.6(5) yes
Ir(1) S(1) C(1) C(6) 167.0(5) yes
Ir(1) S(2) Ir(2) S(1) -12.74(5) yes
Ir(1) S(2) Ir(2) P(2) 164.04(6) yes
Ir(1) S(2) Ir(2) O(2) 70.8(1) yes
Ir(1) S(2) Ir(2) C(16) -102.9(2) yes
Ir(1) S(2) Ir(2) C(28) -90(2) yes
Ir(1) S(2) C(10) C(11) 90.0(5) yes
Ir(1) S(2) C(10) C(15) -92.1(6) yes
Ir(1) P(1) C(37) C(38) -102.4(6) yes
Ir(1) P(1) C(37) C(42) 71.2(6) yes
Ir(1) P(1) C(43) C(44) -126.4(6) yes
Ir(1) P(1) C(43) C(48) 58.0(6) yes
Ir(1) P(1) C(49) C(50) -158.4(7) yes
Ir(1) P(1) C(49) C(54) 21.4(7) yes
Ir(1) O(1) P(3) F(1) -157.9(3) yes
Ir(1) O(1) P(3) F(2) 96.8(4) yes
Ir(1) O(1) P(3) O(2) -30.9(5) yes
Ir(1) C(7) C(2) C(1) 30.8(7) yes
Ir(1) C(7) C(2) C(3) -149.7(6) yes
Ir(1) C(19) N(1) C(20) 8(8) yes
Ir(2) S(1) Ir(1) S(2) -12.72(5) yes
Ir(2) S(1) Ir(1) P(1) 162.78(6) yes
Ir(2) S(1) Ir(1) O(1) 71.7(1) yes
Ir(2) S(1) Ir(1) C(7) -106.4(2) yes
Ir(2) S(1) Ir(1) C(19) 0(1) yes
Ir(2) S(1) C(1) C(2) 100.1(5) yes
Ir(2) S(1) C(1) C(6) -91.2(6) yes
Ir(2) S(2) Ir(1) S(1) 13.03(6) yes
Ir(2) S(2) Ir(1) P(1) -49.7(7) yes
Ir(2) S(2) Ir(1) O(1) -77.0(1) yes
Ir(2) S(2) Ir(1) C(7) 97.8(2) yes
Ir(2) S(2) Ir(1) C(19) -165.3(2) yes
Ir(2) S(2) C(10) C(11) -9.9(6) yes
Ir(2) S(2) C(10) C(15) 167.9(6) yes
Ir(2) P(2) C(55) C(56) 131.1(6) yes
Ir(2) P(2) C(55) C(60) -54.6(7) yes
Ir(2) P(2) C(61) C(62) -171.3(5) yes
Ir(2) P(2) C(61) C(66) 12.8(7) yes
Ir(2) P(2) C(67) C(68) 89.6(6) yes
Ir(2) P(2) C(67) C(72) -80.7(7) yes
Ir(2) O(2) P(3) F(1) 144.8(4) yes
Ir(2) O(2) P(3) F(2) -110.3(4) yes
Ir(2) O(2) P(3) O(1) 18.1(6) yes
Ir(2) C(16) C(11) C(10) 6.5(9) yes
Ir(2) C(16) C(11) C(12) -173.3(6) yes
Ir(2) C(28) N(2) C(29) 45(12) yes
S(1) Ir(1) S(2) C(10) -88.5(3) yes
S(1) Ir(1) P(1) C(37) -24.2(3) yes
S(1) Ir(1) P(1) C(43) 100.3(3) yes
S(1) Ir(1) P(1) C(49) -143.0(3) yes
S(1) Ir(1) O(1) P(3) -19.5(4) yes
S(1) Ir(1) C(7) C(2) -23.7(4) yes
S(1) Ir(1) C(19) N(1) 54(5) yes
S(1) Ir(2) S(2) C(10) 100.2(2) yes
S(1) Ir(2) P(2) C(55) 19.1(8) yes
S(1) Ir(2) P(2) C(61) -97.5(7) yes
S(1) Ir(2) P(2) C(67) 143.9(7) yes
S(1) Ir(2) O(2) P(3) 39.1(4) yes
S(1) Ir(2) C(16) C(11) -92.6(5) yes
S(1) Ir(2) C(28) N(2) -159(8) yes
S(1) C(1) C(2) C(3) 162.5(5) yes
S(1) C(1) C(2) C(7) -18.0(8) yes
S(1) C(1) C(6) C(5) -163.2(6) yes
S(1) C(1) C(6) C(9) 13.2(10) yes
S(2) Ir(1) S(1) C(1) 106.9(2) yes
S(2) Ir(1) P(1) C(37) 37.9(8) yes
S(2) Ir(1) P(1) C(43) 162.4(7) yes
S(2) Ir(1) P(1) C(49) -80.9(7) yes
S(2) Ir(1) O(1) P(3) 62.5(4) yes
S(2) Ir(1) C(7) C(2) -105.4(4) yes
S(2) Ir(1) C(19) N(1) 67(4) yes
S(2) Ir(2) S(1) C(1) -89.6(3) yes
S(2) Ir(2) P(2) C(55) -17.0(3) yes
S(2) Ir(2) P(2) C(61) -133.6(2) yes
S(2) Ir(2) P(2) C(67) 107.8(3) yes
S(2) Ir(2) O(2) P(3) -43.6(4) yes
S(2) Ir(2) C(16) C(11) -10.0(5) yes
S(2) Ir(2) C(28) N(2) -81(9) yes
S(2) C(10) C(11) C(12) -176.5(6) yes
S(2) C(10) C(11) C(16) 3.6(9) yes
S(2) C(10) C(15) C(14) 176.8(6) yes
S(2) C(10) C(15) C(18) -4(1) yes
P(1) Ir(1) S(1) C(1) -77.6(2) yes
P(1) Ir(1) S(2) C(10) -151.2(7) yes
P(1) Ir(1) O(1) P(3) -115.2(4) yes
P(1) Ir(1) C(7) C(2) 71.9(4) yes
P(1) Ir(1) C(19) N(1) -108(4) yes
P(1) C(37) C(38) C(39) 175.4(7) yes
P(1) C(37) C(42) C(41) -174.8(6) yes
P(1) C(43) C(44) C(45) -175.0(7) yes
P(1) C(43) C(48) C(47) 174.0(7) yes
P(1) C(49) C(50) C(51) -179.5(9) yes
P(1) C(49) C(54) C(53) -179.2(6) yes
P(2) Ir(2) S(1) C(1) -126.0(7) yes
P(2) Ir(2) S(2) C(10) -83.0(2) yes
P(2) Ir(2) O(2) P(3) -136.5(4) yes
P(2) Ir(2) C(16) C(11) 82.8(5) yes
P(2) Ir(2) C(28) N(2) 23(8) yes
P(2) C(55) C(56) C(57) 175.4(7) yes
P(2) C(55) C(60) C(59) -175.8(7) yes
P(2) C(61) C(62) C(63) -178.3(6) yes
P(2) C(61) C(66) C(65) 177.4(6) yes
P(2) C(67) C(68) C(69) -171.9(7) yes
P(2) C(67) C(72) C(71) 173.4(8) yes
P(3) O(1) Ir(1) C(7) 0(2) yes
P(3) O(1) Ir(1) C(19) 153.6(4) yes
P(3) O(2) Ir(2) C(16) 10(2) yes
P(3) O(2) Ir(2) C(28) 135.1(4) yes
O(1) Ir(1) S(1) C(1) -168.7(2) yes
O(1) Ir(1) S(2) C(10) -178.5(3) yes
O(1) Ir(1) P(1) C(37) 65.1(3) yes
O(1) Ir(1) P(1) C(43) -170.4(3) yes
O(1) Ir(1) P(1) C(49) -53.7(3) yes
O(1) Ir(1) C(7) C(2) -42(2) yes
O(1) Ir(1) C(19) N(1) -17(4) yes
O(2) Ir(2) S(1) C(1) -179.4(3) yes
O(2) Ir(2) S(2) C(10) -176.3(3) yes
O(2) Ir(2) P(2) C(55) 72.2(3) yes
O(2) Ir(2) P(2) C(61) -44.5(3) yes
O(2) Ir(2) P(2) C(67) -163.0(3) yes
O(2) Ir(2) C(16) C(11) -64(1) yes
O(2) Ir(2) C(28) N(2) 116(8) yes
N(1) C(19) Ir(1) C(7) 160(4) yes
N(1) C(20) C(21) C(22) -178.8(9) yes
N(1) C(20) C(21) C(26) 0(1) yes
N(1) C(20) C(25) C(24) 179.6(8) yes
N(1) C(20) C(25) C(27) 0(1) yes
N(2) C(28) Ir(2) C(16) -69(8) yes
N(2) C(29) C(30) C(31) -179.8(8) yes
N(2) C(29) C(30) C(35) 0(1) yes
N(2) C(29) C(34) C(33) -178.2(8) yes
N(2) C(29) C(34) C(36) 1(1) yes
C(1) S(1) Ir(1) C(7) 13.2(3) yes
C(1) S(1) Ir(1) C(19) 119(1) yes
C(1) S(1) Ir(2) C(16) -3.0(3) yes
C(1) S(1) Ir(2) C(28) 86.5(3) yes
C(1) C(2) C(3) C(4) 2(1) yes
C(1) C(6) C(5) C(4) 0(1) yes
C(2) C(1) C(6) C(5) 5(1) yes
C(2) C(1) C(6) C(9) -178.6(7) yes
C(2) C(3) C(4) C(5) 2(1) yes
C(2) C(3) C(4) C(8) -175.4(8) yes
C(2) C(7) Ir(1) C(19) 163.4(5) yes
C(3) C(2) C(1) C(6) -6.1(10) yes
C(3) C(4) C(5) C(6) -3(1) yes
C(4) C(3) C(2) C(7) -177.1(7) yes
C(4) C(5) C(6) C(9) -176.5(8) yes
C(6) C(1) C(2) C(7) 173.3(6) yes
C(6) C(5) C(4) C(8) 174.2(8) yes
C(7) Ir(1) S(2) C(10) -3.7(3) yes
C(7) Ir(1) P(1) C(37) -109.6(3) yes
C(7) Ir(1) P(1) C(43) 14.9(3) yes
C(7) Ir(1) P(1) C(49) 131.6(3) yes
C(10) S(2) Ir(1) C(19) 93.1(3) yes
C(10) S(2) Ir(2) C(16) 10.0(3) yes
C(10) S(2) Ir(2) C(28) 22(2) yes
C(10) C(11) C(12) C(13) -2(1) yes
C(10) C(15) C(14) C(13) 2(1) yes
C(11) C(10) C(15) C(14) -5(1) yes
C(11) C(10) C(15) C(18) 173.6(7) yes
C(11) C(12) C(13) C(14) 0(1) yes
C(11) C(12) C(13) C(17) -179.3(9) yes
C(11) C(16) Ir(2) C(28) 170.8(5) yes
C(12) C(11) C(10) C(15) 5(1) yes
C(12) C(13) C(14) C(15) 0(1) yes
C(13) C(12) C(11) C(16) 177.5(8) yes
C(13) C(14) C(15) C(18) -176.9(9) yes
C(15) C(10) C(11) C(16) -174.2(7) yes
C(15) C(14) C(13) C(17) 179.4(10) yes
C(16) Ir(2) P(2) C(55) -103.7(3) yes
C(16) Ir(2) P(2) C(61) 139.7(3) yes
C(16) Ir(2) P(2) C(67) 21.1(4) yes
C(19) Ir(1) P(1) C(37) 153.6(3) yes
C(19) Ir(1) P(1) C(43) -81.9(3) yes
C(19) Ir(1) P(1) C(49) 34.8(3) yes
C(19) N(1) C(20) C(21) 133(3) yes
C(19) N(1) C(20) C(25) -44(4) yes
C(20) C(21) C(22) C(23) 0(1) yes
C(20) C(25) C(24) C(23) -2(1) yes
C(21) C(20) C(25) C(24) 2(1) yes
C(21) C(20) C(25) C(27) -176.8(9) yes
C(21) C(22) C(23) C(24) -1(2) yes
C(22) C(21) C(20) C(25) -1(1) yes
C(22) C(23) C(24) C(25) 2(2) yes
C(23) C(22) C(21) C(26) -178(1) yes
C(23) C(24) C(25) C(27) 176(1) yes
C(25) C(20) C(21) C(26) 177.6(10) yes
C(28) Ir(2) P(2) C(55) 166.9(3) yes
C(28) Ir(2) P(2) C(61) 50.2(3) yes
C(28) Ir(2) P(2) C(67) -68.3(4) yes
C(28) N(2) C(29) C(30) -154(5) yes
C(28) N(2) C(29) C(34) 24(6) yes
C(29) C(30) C(31) C(32) -2(1) yes
C(29) C(34) C(33) C(32) -1(1) yes
C(30) C(29) C(34) C(33) 0(1) yes
C(30) C(29) C(34) C(36) 179.7(8) yes
C(30) C(31) C(32) C(33) 1(2) yes
C(31) C(30) C(29) C(34) 1(1) yes
C(31) C(32) C(33) C(34) 0(2) yes
C(32) C(31) C(30) C(35) 178(1) yes
C(32) C(33) C(34) C(36) 179(1) yes
C(34) C(29) C(30) C(35) -179.6(8) yes
C(37) P(1) C(43) C(44) 0.8(7) yes
C(37) P(1) C(43) C(48) -174.8(6) yes
C(37) P(1) C(49) C(50) 77.9(8) yes
C(37) P(1) C(49) C(54) -102.3(7) yes
C(37) C(38) C(39) C(40) -2(1) yes
C(37) C(42) C(41) C(40) 2(1) yes
C(38) C(37) P(1) C(43) 128.3(6) yes
C(38) C(37) P(1) C(49) 22.9(7) yes
C(38) C(37) C(42) C(41) -1(1) yes
C(38) C(39) C(40) C(41) 3(1) yes
C(39) C(38) C(37) C(42) 1(1) yes
C(39) C(40) C(41) C(42) -3(1) yes
C(42) C(37) P(1) C(43) -58.1(7) yes
C(42) C(37) P(1) C(49) -163.5(6) yes
C(43) P(1) C(49) C(50) -32.9(8) yes
C(43) P(1) C(49) C(54) 146.9(7) yes
C(43) C(44) C(45) C(46) 0(1) yes
C(43) C(48) C(47) C(46) 2(1) yes
C(44) C(43) P(1) C(49) 108.8(7) yes
C(44) C(43) C(48) C(47) -1(1) yes
C(44) C(45) C(46) C(47) 1(1) yes
C(45) C(44) C(43) C(48) 0(1) yes
C(45) C(46) C(47) C(48) -2(1) yes
C(48) C(43) P(1) C(49) -66.8(6) yes
C(49) C(50) C(51) C(52) 0(1) yes
C(49) C(54) C(53) C(52) -1(1) yes
C(50) C(49) C(54) C(53) 0(1) yes
C(50) C(51) C(52) C(53) 0(1) yes
C(51) C(50) C(49) C(54) 0(1) yes
C(51) C(52) C(53) C(54) 1(1) yes
C(55) P(2) C(61) C(62) 63.5(6) yes
C(55) P(2) C(61) C(66) -112.5(6) yes
C(55) P(2) C(67) C(68) -141.5(6) yes
C(55) P(2) C(67) C(72) 48.1(7) yes
C(55) C(56) C(57) C(58) -1(1) yes
C(55) C(60) C(59) C(58) 0(1) yes
C(56) C(55) P(2) C(61) -103.8(7) yes
C(56) C(55) P(2) C(67) 4.9(8) yes
C(56) C(55) C(60) C(59) -1(1) yes
C(56) C(57) C(58) C(59) 1(1) yes
C(57) C(56) C(55) C(60) 1(1) yes
C(57) C(58) C(59) C(60) 0(1) yes
C(60) C(55) P(2) C(61) 70.6(6) yes
C(60) C(55) P(2) C(67) 179.2(6) yes
C(61) P(2) C(67) C(68) -35.7(7) yes
C(61) P(2) C(67) C(72) 153.9(7) yes
C(61) C(62) C(63) C(64) 2(1) yes
C(61) C(66) C(65) C(64) 0(1) yes
C(62) C(61) P(2) C(67) -48.8(6) yes
C(62) C(61) C(66) C(65) 1(1) yes
C(62) C(63) C(64) C(65) -1(1) yes
C(63) C(62) C(61) C(66) -2(1) yes
C(63) C(64) C(65) C(66) 1(1) yes
C(66) C(61) P(2) C(67) 135.3(6) yes
C(67) C(68) C(69) C(70) -1(1) yes
C(67) C(72) C(71) C(70) -1(1) yes
C(68) C(67) C(72) C(71) 2(1) yes
C(68) C(69) C(70) C(71) 3(1) yes
C(69) C(68) C(67) C(72) -1(1) yes
C(69) C(70) C(71) C(72) -1(2) yes
C(69) C(70) C(71) C(72) -1(2) yes
